data_7014205
loop_
_publ_author_name
'Salmon, Lionel'
'Thu\'ery, Pierre'
'Ephritikhine, Michel'

_publ_section_title
;
 Synthesis and crystal structure of uranium(IV) complexes with
 compartmental Schiff bases: from mononuclear species to tri- and
 tetranuclear clusters.
;
_journal_issue 10
_journal_name_full 'Dalton transactions (Cambridge, England : 2003)'
_journal_page_first 1635
_journal_page_last 1643
_journal_paper_doi 10.1039/b403459g
_journal_year 2004
_chemical_formula_sum 'C48 H44 N4 O9 U'
_chemical_formula_weight 1058.90
_space_group_IT_number 15
_symmetry_cell_setting monoclinic
_symmetry_space_group_name_Hall '-C 2yc'
_symmetry_space_group_name_H-M 'C 1 2/c 1'
_atom_sites_solution_hydrogens geom
_atom_sites_solution_primary patter
_atom_sites_solution_secondary difmap
_audit_creation_method SHELXL-97
_cell_angle_alpha 90.00
_cell_angle_beta 110.327(3)
_cell_angle_gamma 90.00
_cell_formula_units_Z 4
_cell_length_a 21.8781(12)
_cell_length_b 13.3968(8)
_cell_length_c 14.9141(6)
_cell_measurement_reflns_used 13990
_cell_measurement_temperature 100(2)
_cell_measurement_theta_max 25.68
_cell_measurement_theta_min 2.91
_cell_volume 4099.1(4)
_computing_cell_refinement 'DENZO-SMN (Otwinowski & Minor, 1997)'
_computing_data_collection 'Kappa-CCD software (Nonius B.V., 1998)'
_computing_data_reduction 'DENZO-SMN (Otwinowski & Minor, 1997)'
_computing_molecular_graphics 'SHELXTL (Sheldrick, 1999)'
_computing_publication_material 'SHELXTL (Sheldrick, 1999)'
_computing_structure_refinement 'SHELXL-97 (Sheldrick, 1997)'
_computing_structure_solution 'SHELXS-97 (Sheldrick, 1990)'
_diffrn_ambient_temperature 100(2)
_diffrn_detector_area_resol_mean 18
_diffrn_measured_fraction_theta_full 0.965
_diffrn_measured_fraction_theta_max 0.965
_diffrn_measurement_device_type 'Nonius Kappa-CCD'
_diffrn_measurement_method '\f scans'
_diffrn_radiation_monochromator graphite
_diffrn_radiation_source 'fine-focus sealed tube'
_diffrn_radiation_type MoK\a
_diffrn_radiation_wavelength 0.71073
_diffrn_reflns_av_R_equivalents 0.0652
_diffrn_reflns_av_sigmaI/netI 0.0545
_diffrn_reflns_limit_h_max 26
_diffrn_reflns_limit_h_min -26
_diffrn_reflns_limit_k_max 16
_diffrn_reflns_limit_k_min -15
_diffrn_reflns_limit_l_max 16
_diffrn_reflns_limit_l_min -16
_diffrn_reflns_number 13990
_diffrn_reflns_theta_full 25.68
_diffrn_reflns_theta_max 25.68
_diffrn_reflns_theta_min 2.91
_diffrn_standards_decay_% 0
_exptl_absorpt_coefficient_mu 4.025
_exptl_absorpt_correction_T_max 0.803
_exptl_absorpt_correction_T_min 0.653
_exptl_absorpt_correction_type refdelf
_exptl_absorpt_process_details 'program DELABS from PLATON (Spek, 2000)'
_exptl_crystal_colour 'translucent dark brown'
_exptl_crystal_density_diffrn 1.716
_exptl_crystal_density_meas ?
_exptl_crystal_description needle
_exptl_crystal_F_000 2096
_exptl_crystal_size_max 0.20
_exptl_crystal_size_mid 0.08
_exptl_crystal_size_min 0.05
_refine_diff_density_max 1.260
_refine_diff_density_min -1.009
_refine_diff_density_rms 0.153
_refine_ls_extinction_method none
_refine_ls_goodness_of_fit_ref 1.143
_refine_ls_hydrogen_treatment constr
_refine_ls_matrix_type full
_refine_ls_number_parameters 296
_refine_ls_number_reflns 3766
_refine_ls_number_restraints 40
_refine_ls_restrained_S_all 1.169
_refine_ls_R_factor_all 0.0467
_refine_ls_R_factor_gt 0.0392
_refine_ls_shift/su_max 0.001
_refine_ls_shift/su_mean 0.000
_refine_ls_structure_factor_coef Fsqd
_refine_ls_weighting_details 'calc w=1/[\s^2^(Fo^2^)+(0.0535P)^2^+6.9692P] where P=(Fo^2^+2Fc^2^)/3'
_refine_ls_weighting_scheme calc
_refine_ls_wR_factor_gt 0.0979
_refine_ls_wR_factor_ref 0.1014
_reflns_number_gt 3376
_reflns_number_total 3766
_reflns_threshold_expression >2sigma(I)
_cod_data_source_file b403459g.txt
_cod_data_source_block 2.thf
_cod_original_cell_volume 4099.0(4)
_cod_original_sg_symbol_H-M 'C 2/c'
_cod_database_code 7014205

loop_
_symmetry_equiv_pos_as_xyz
'x, y, z'
'-x, y, -z+1/2'
'x+1/2, y+1/2, z'
'-x+1/2, y+1/2, -z+1/2'
'-x, -y, -z'
'x, -y, z-1/2'
'-x+1/2, -y+1/2, -z'
'x+1/2, -y+1/2, z-1/2'

loop_
_atom_site_label
_atom_site_type_symbol
_atom_site_fract_x
_atom_site_fract_y
_atom_site_fract_z
_atom_site_U_iso_or_equiv
_atom_site_adp_type
_atom_site_occupancy
_atom_site_symmetry_multiplicity
_atom_site_calc_flag
_atom_site_refinement_flags
_atom_site_disorder_assembly
_atom_site_disorder_group
U U 0.0000 0.28509(2) 0.7500 0.01886(12) Uani 1 2 d S . .
N1 N 0.0666(2) 0.3495(4) 0.6485(3) 0.0227(10) Uani 1 1 d . . .
N2 N -0.0277(2) 0.2111(4) 0.5790(4) 0.0227(10) Uani 1 1 d . . .
O1 O 0.1587(2) 0.3960(4) 1.0187(3) 0.0314(10) Uani 1 1 d . . .
O2 O 0.0799(2) 0.3867(3) 0.8383(3) 0.0232(9) Uani 1 1 d . . .
O3 O -0.0711(2) 0.1613(3) 0.7279(3) 0.0240(9) Uani 1 1 d . . .
O4 O -0.1110(2) 0.0076(3) 0.8233(3) 0.0290(10) Uani 1 1 d . . .
C1 C 0.2014(4) 0.3963(6) 1.1163(4) 0.0357(16) Uani 1 1 d . . .
H1A H 0.2274 0.3367 1.1293 0.054 Uiso 1 1 calc R . .
H1B H 0.1761 0.3989 1.1576 0.054 Uiso 1 1 calc R . .
H1C H 0.2294 0.4536 1.1277 0.054 Uiso 1 1 calc R . .
C2 C 0.1875(3) 0.3905(5) 0.9508(4) 0.0275(13) Uani 1 1 d . . .
C3 C 0.1424(3) 0.3849(4) 0.8548(4) 0.0222(12) Uani 1 1 d . . .
C4 C 0.1695(3) 0.3784(4) 0.7806(4) 0.0267(13) Uani 1 1 d . . .
C5 C 0.2376(3) 0.3802(5) 0.8025(5) 0.0294(14) Uani 1 1 d . . .
H5 H 0.2546 0.3780 0.7534 0.035 Uiso 1 1 calc R . .
C6 C 0.2787(3) 0.3853(5) 0.8951(5) 0.0344(15) Uani 1 1 d . . .
H6 H 0.3235 0.3863 0.9086 0.041 Uiso 1 1 calc R . .
C7 C 0.2542(3) 0.3889(5) 0.9705(5) 0.0323(15) Uani 1 1 d . . .
H7 H 0.2827 0.3902 1.0335 0.039 Uiso 1 1 calc R . .
C8 C 0.1285(3) 0.3703(5) 0.6815(4) 0.0250(13) Uani 1 1 d . . .
H8 H 0.1484 0.3812 0.6364 0.030 Uiso 1 1 calc R . .
C9 C 0.0344(3) 0.3464(4) 0.5474(4) 0.0210(12) Uani 1 1 d . . .
C10 C 0.0488(3) 0.4123(4) 0.4851(4) 0.0242(13) Uani 1 1 d . . .
H10 H 0.0809 0.4606 0.5089 0.029 Uiso 1 1 calc R . .
C11 C 0.0148(3) 0.4056(5) 0.3874(4) 0.0280(13) Uani 1 1 d . . .
H11 H 0.0251 0.4484 0.3456 0.034 Uiso 1 1 calc R . .
C12 C -0.0345(3) 0.3351(5) 0.3516(4) 0.0294(14) Uani 1 1 d . . .
H12 H -0.0574 0.3313 0.2862 0.035 Uiso 1 1 calc R . .
C13 C -0.0493(3) 0.2705(5) 0.4142(5) 0.0276(14) Uani 1 1 d . . .
H13 H -0.0826 0.2240 0.3905 0.033 Uiso 1 1 calc R . .
C14 C -0.0147(3) 0.2748(4) 0.5122(4) 0.0238(13) Uani 1 1 d . . .
C15 C -0.0460(3) 0.1210(5) 0.5531(4) 0.0252(13) Uani 1 1 d . . .
H15 H -0.0467 0.1018 0.4929 0.030 Uiso 1 1 calc R . .
C16 C -0.0658(3) 0.0464(4) 0.6079(4) 0.0221(12) Uani 1 1 d . . .
C17 C -0.0788(3) 0.0703(5) 0.6921(4) 0.0228(12) Uani 1 1 d . . .
C18 C -0.1003(3) -0.0083(5) 0.7380(4) 0.0258(13) Uani 1 1 d . . .
C19 C -0.1051(3) -0.1041(5) 0.7044(4) 0.0298(14) Uani 1 1 d . . .
H19 H -0.1184 -0.1545 0.7363 0.036 Uiso 1 1 calc R . .
C20 C -0.0904(3) -0.1273(5) 0.6232(4) 0.0290(14) Uani 1 1 d . . .
H20 H -0.0935 -0.1928 0.6017 0.035 Uiso 1 1 calc R . .
C21 C -0.0714(3) -0.0533(5) 0.5751(4) 0.0263(13) Uani 1 1 d . . .
H21 H -0.0622 -0.0688 0.5204 0.032 Uiso 1 1 calc R . .
C22 C -0.1496(3) 0.0932(5) 0.8286(5) 0.0330(15) Uani 1 1 d . . .
H22A H -0.1213 0.1476 0.8584 0.049 Uiso 1 1 calc R . .
H22B H -0.1763 0.0767 0.8657 0.049 Uiso 1 1 calc R . .
H22C H -0.1769 0.1123 0.7653 0.049 Uiso 1 1 calc R . .
C23 C 0.2752(10) 0.1198(7) 0.5075(9) 0.068(5) Uani 0.50 1 d PDU . .
C24 C 0.2959(12) 0.1359(12) 0.6168(9) 0.095(7) Uani 0.50 1 d PDU . .
C25 C 0.2637(7) 0.2349(10) 0.6279(5) 0.043(2) Uani 0.50 1 d PDU . .
C26 C 0.2374(7) 0.2800(6) 0.5345(5) 0.043(2) Uani 1 1 d DU . .

loop_
_atom_site_aniso_label
_atom_site_aniso_U_11
_atom_site_aniso_U_22
_atom_site_aniso_U_33
_atom_site_aniso_U_23
_atom_site_aniso_U_13
_atom_site_aniso_U_12
U 0.01879(18) 0.01939(17) 0.01815(18) 0.000 0.00611(12) 0.000
N1 0.025(3) 0.022(3) 0.021(2) 0.0004(19) 0.007(2) 0.002(2)
N2 0.020(3) 0.026(3) 0.021(3) 0.001(2) 0.005(2) 0.000(2)
O1 0.030(3) 0.043(3) 0.018(2) -0.0029(18) 0.0049(18) -0.001(2)
O2 0.021(2) 0.024(2) 0.025(2) -0.0041(16) 0.0079(17) -0.0006(17)
O3 0.023(2) 0.025(2) 0.025(2) -0.0015(17) 0.0089(17) -0.0034(18)
O4 0.038(3) 0.030(2) 0.023(2) 0.0044(17) 0.0149(19) 0.002(2)
C1 0.037(4) 0.046(4) 0.017(3) 0.002(3) -0.001(3) -0.005(3)
C2 0.029(3) 0.025(3) 0.028(3) 0.000(2) 0.009(3) 0.002(3)
C3 0.024(3) 0.014(3) 0.028(3) -0.003(2) 0.008(3) -0.002(2)
C4 0.026(3) 0.022(3) 0.030(3) -0.002(2) 0.007(3) -0.002(2)
C5 0.024(3) 0.034(4) 0.032(3) -0.002(3) 0.011(3) -0.001(3)
C6 0.024(4) 0.036(4) 0.040(4) -0.001(3) 0.007(3) -0.003(3)
C7 0.019(3) 0.037(4) 0.031(3) -0.001(3) -0.003(3) -0.001(3)
C8 0.019(3) 0.025(3) 0.031(3) -0.002(2) 0.009(2) -0.003(2)
C9 0.018(3) 0.021(3) 0.024(3) 0.001(2) 0.008(2) 0.003(2)
C10 0.026(3) 0.020(3) 0.030(3) -0.002(2) 0.013(3) -0.004(2)
C11 0.033(4) 0.027(3) 0.028(3) 0.004(2) 0.016(3) 0.003(3)
C12 0.035(4) 0.033(4) 0.020(3) -0.001(2) 0.009(3) -0.005(3)
C13 0.027(3) 0.028(4) 0.025(3) -0.003(2) 0.006(3) -0.011(3)
C14 0.027(3) 0.025(3) 0.023(3) 0.001(2) 0.013(2) -0.001(3)
C15 0.023(3) 0.034(4) 0.018(3) -0.003(2) 0.007(2) -0.003(3)
C16 0.019(3) 0.025(3) 0.018(3) 0.002(2) 0.001(2) -0.001(2)
C17 0.014(3) 0.027(3) 0.025(3) -0.002(2) 0.003(2) -0.002(2)
C18 0.022(3) 0.031(3) 0.022(3) 0.003(2) 0.005(2) -0.001(3)
C19 0.035(4) 0.024(3) 0.028(3) 0.005(2) 0.008(3) -0.002(3)
C20 0.034(4) 0.020(3) 0.033(3) -0.001(2) 0.012(3) -0.002(3)
C21 0.026(3) 0.028(3) 0.023(3) -0.003(2) 0.006(3) -0.001(3)
C22 0.034(4) 0.035(4) 0.032(3) 0.006(3) 0.014(3) 0.004(3)
C23 0.068(5) 0.068(5) 0.067(5) -0.0001(11) 0.024(2) -0.0007(11)
C24 0.095(7) 0.095(7) 0.095(7) -0.0004(11) 0.033(3) 0.0000(11)
C25 0.043(3) 0.043(3) 0.043(3) -0.0014(9) 0.0153(12) 0.0000(9)
C26 0.042(3) 0.043(3) 0.043(3) -0.0018(9) 0.0152(12) 0.0002(9)

loop_
_atom_type_symbol
_atom_type_description
_atom_type_scat_dispersion_real
_atom_type_scat_dispersion_imag
_atom_type_scat_source
C C 0.0033 0.0016 'International Tables Vol C Tables 4.2.6.8 and 6.1.1.4'
H H 0.0000 0.0000 'International Tables Vol C Tables 4.2.6.8 and 6.1.1.4'
N N 0.0061 0.0033 'International Tables Vol C Tables 4.2.6.8 and 6.1.1.4'
O O 0.0106 0.0060 'International Tables Vol C Tables 4.2.6.8 and 6.1.1.4'
U U -9.6767 9.6646 'International Tables Vol C Tables 4.2.6.8 and 6.1.1.4'

loop_
_geom_angle_atom_site_label_1
_geom_angle_atom_site_label_2
_geom_angle_atom_site_label_3
_geom_angle
_geom_angle_site_symmetry_1
_geom_angle_site_symmetry_3
_geom_angle_publ_flag
O3 U O3 83.2(2) . 2_556 ?
O3 U O2 154.56(15) . . ?
O3 U O2 90.20(15) 2_556 . ?
O3 U O2 90.20(15) . 2_556 ?
O3 U O2 154.56(15) 2_556 2_556 ?
O2 U O2 105.4(2) . 2_556 ?
O3 U N1 80.09(15) . 2_556 ?
O3 U N1 132.13(15) 2_556 2_556 ?
O2 U N1 86.39(15) . 2_556 ?
O2 U N1 70.04(15) 2_556 2_556 ?
O3 U N1 132.13(15) . . ?
O3 U N1 80.09(15) 2_556 . ?
O2 U N1 70.04(15) . . ?
O2 U N1 86.39(15) 2_556 . ?
N1 U N1 141.0(2) 2_556 . ?
O3 U N2 69.97(15) . . ?
O3 U N2 76.92(15) 2_556 . ?
O2 U N2 132.35(15) . . ?
O2 U N2 77.74(15) 2_556 . ?
N1 U N2 135.50(15) 2_556 . ?
N1 U N2 62.65(15) . . ?
O3 U N2 76.92(15) . 2_556 ?
O3 U N2 69.97(15) 2_556 2_556 ?
O2 U N2 77.74(15) . 2_556 ?
O2 U N2 132.35(15) 2_556 2_556 ?
N1 U N2 62.65(15) 2_556 2_556 ?
N1 U N2 135.50(15) . 2_556 ?
N2 U N2 135.3(2) . 2_556 ?
C8 N1 C9 118.2(5) . . ?
C15 N2 C14 118.2(5) . . ?
C2 O1 C1 116.5(5) . . ?
C18 O4 C22 117.4(5) . . ?
O1 C2 C7 124.5(6) . . ?
O1 C2 C3 114.1(5) . . ?
C7 C2 C3 121.4(6) . . ?
O2 C3 C4 123.1(5) . . ?
O2 C3 C2 120.1(5) . . ?
C4 C3 C2 116.8(6) . . ?
C5 C4 C3 120.6(6) . . ?
C5 C4 C8 118.0(6) . . ?
C3 C4 C8 121.4(6) . . ?
C6 C5 C4 120.5(6) . . ?
C5 C6 C7 120.8(6) . . ?
C2 C7 C6 119.9(6) . . ?
N1 C8 C4 126.8(5) . . ?
C10 C9 C14 120.4(5) . . ?
C10 C9 N1 122.9(5) . . ?
C14 C9 N1 116.7(5) . . ?
C11 C10 C9 119.6(6) . . ?
C12 C11 C10 120.5(5) . . ?
C13 C12 C11 119.6(6) . . ?
C12 C13 C14 120.6(6) . . ?
C13 C14 C9 119.3(5) . . ?
C13 C14 N2 123.0(5) . . ?
C9 C14 N2 117.8(5) . . ?
N2 C15 C16 126.9(5) . . ?
C21 C16 C17 119.9(5) . . ?
C21 C16 C15 117.7(5) . . ?
C17 C16 C15 122.4(5) . . ?
O3 C17 C16 122.0(5) . . ?
O3 C17 C18 120.5(5) . . ?
C16 C17 C18 117.5(5) . . ?
C19 C18 O4 117.6(5) . . ?
C19 C18 C17 120.9(6) . . ?
O4 C18 C17 121.2(5) . . ?
C18 C19 C20 121.1(6) . . ?
C21 C20 C19 119.9(6) . . ?
C20 C21 C16 120.6(6) . . ?
C26 C23 C24 105.4(7) 7_556 . ?
C23 C24 C25 104.8(6) . . ?
C26 C25 C24 107.5(5) . . ?
C25 C26 C23 138.4(9) . 7_556 ?
C25 C26 C26 108.0(6) . 7_556 ?
C23 C26 C26 104.4(6) 7_556 7_556 ?

loop_
_geom_bond_atom_site_label_1
_geom_bond_atom_site_label_2
_geom_bond_distance
_geom_bond_site_symmetry_2
_geom_bond_publ_flag
U O3 2.218(4) . ?
U O3 2.218(4) 2_556 ?
U O2 2.246(4) . ?
U O2 2.246(4) 2_556 ?
U N1 2.587(5) 2_556 ?
U N1 2.587(5) . ?
U N2 2.604(5) . ?
U N2 2.604(5) 2_556 ?
N1 C8 1.300(8) . ?
N1 C9 1.427(7) . ?
N1 N2 2.699(7) . ?
N1 O2 2.787(6) . ?
N2 C15 1.288(8) . ?
N2 C14 1.414(8) . ?
N2 O3 2.783(6) . ?
O1 C2 1.369(8) . ?
O1 C1 1.431(7) . ?
O2 C3 1.303(7) . ?
O2 O3 4.354(6) . ?
O3 C17 1.318(7) . ?
O4 C18 1.388(7) . ?
O4 C22 1.442(8) . ?
C2 C7 1.384(9) . ?
C2 C3 1.431(9) . ?
C3 C4 1.427(9) . ?
C4 C5 1.410(9) . ?
C4 C8 1.443(8) . ?
C5 C6 1.363(9) . ?
C6 C7 1.404(10) . ?
C9 C10 1.394(8) . ?
C9 C14 1.399(9) . ?
C10 C11 1.391(9) . ?
C11 C12 1.392(9) . ?
C12 C13 1.392(9) . ?
C13 C14 1.394(9) . ?
C15 C16 1.448(8) . ?
C16 C21 1.413(9) . ?
C16 C17 1.418(8) . ?
C17 C18 1.422(8) . ?
C18 C19 1.369(9) . ?
C19 C20 1.391(9) . ?
C20 C21 1.370(9) . ?
C23 C26 1.466(9) 7_556 ?
C23 C24 1.547(9) . ?
C24 C25 1.538(9) . ?
C25 C26 1.443(8) . ?
C26 C23 1.466(9) 7_556 ?
C26 C26 1.550(9) 7_556 ?
